data_7026398
loop_
_publ_author_name
'Lin, Jian-Di'
'Wu, Shu-Ting'
'Li, Zhi-Hua'
'Du, Shao-Wu'

_publ_section_title
;
 Syntheses, topological analyses, and NLO-active properties of new
 Cd(II)/M(II) (M = Ca, Sr) metal-organic frameworks based on R-isophthalic
 acids (R = H, OH, and t-Bu).
;
_journal_issue 44
_journal_name_full 'Dalton transactions (Cambridge, England : 2003)'
_journal_page_first 10719
_journal_page_last 10728
_journal_paper_doi 10.1039/c0dt00390e
_journal_volume 39
_journal_year 2010
_chemical_formula_moiety 'C48 H48 Ca Cd2 O16, 2(C2 H8 N)'
_chemical_formula_sum 'C52 H64 Ca Cd2 N2 O16'
_chemical_formula_weight 1237.97
_chemical_name_systematic
;
?
;
_space_group_IT_number 83
_symmetry_cell_setting tetragonal
_symmetry_space_group_name_Hall '-P 4'
_symmetry_space_group_name_H-M 'P 4/m'
_atom_sites_solution_hydrogens geom
_atom_sites_solution_primary direct
_atom_sites_solution_secondary difmap
_audit_creation_method SHELXL-97
_cell_angle_alpha 90.00
_cell_angle_beta 90.00
_cell_angle_gamma 90.00
_cell_formula_units_Z 2
_cell_length_a 19.8227(6)
_cell_length_b 19.8227(6)
_cell_length_c 9.9593(5)
_cell_measurement_reflns_used 9394
_cell_measurement_temperature 293(2)
_cell_measurement_theta_max 27.4758
_cell_measurement_theta_min 3.0733
_cell_volume 3913.4(3)
_computing_cell_refinement 'CrystalClear (Rigaku/MSC Inc., 2005)'
_computing_data_collection 'CrystalClear (Rigaku/MSC Inc., 2005)'
_computing_data_reduction 'CrystalClear (Rigaku/MSC Inc., 2005)'
_computing_structure_refinement 'SHELXL-97 (Sheldrick, 1997)'
_computing_structure_solution 'SHELXS-97 (Sheldrick, 1990)'
_diffrn_ambient_temperature 293(2)
_diffrn_measured_fraction_theta_full 0.976
_diffrn_measured_fraction_theta_max 0.976
_diffrn_measurement_device_type 'Mercury70 (2x2 bin mode)'
_diffrn_measurement_method CCD_Profile_fitting
_diffrn_radiation_monochromator 'Graphite Monochromator'
_diffrn_radiation_source 'fine-focus sealed tube'
_diffrn_radiation_type MoK\a
_diffrn_radiation_wavelength 0.71073
_diffrn_reflns_av_R_equivalents 0.0386
_diffrn_reflns_av_sigmaI/netI 0.0224
_diffrn_reflns_limit_h_max 22
_diffrn_reflns_limit_h_min -22
_diffrn_reflns_limit_k_max 17
_diffrn_reflns_limit_k_min -22
_diffrn_reflns_limit_l_max 11
_diffrn_reflns_limit_l_min -11
_diffrn_reflns_number 22309
_diffrn_reflns_theta_full 23.99
_diffrn_reflns_theta_max 23.99
_diffrn_reflns_theta_min 2.29
_exptl_absorpt_coefficient_mu 0.657
_exptl_absorpt_correction_T_max 1.0000
_exptl_absorpt_correction_T_min 0.7351
_exptl_absorpt_correction_type multi-scan
_exptl_absorpt_process_details 'Sphere (Rigaku CrystalClear)'
_exptl_crystal_colour colorless
_exptl_crystal_density_diffrn 1.051
_exptl_crystal_density_method 'not measured'
_exptl_crystal_description needle-shaped
_exptl_crystal_F_000 1268
_exptl_crystal_size_max 0.40
_exptl_crystal_size_mid 0.15
_exptl_crystal_size_min 0.15
_refine_diff_density_max 1.358
_refine_diff_density_min -1.017
_refine_diff_density_rms 0.122
_refine_ls_extinction_method none
_refine_ls_goodness_of_fit_ref 1.012
_refine_ls_hydrogen_treatment constr
_refine_ls_matrix_type full
_refine_ls_number_parameters 218
_refine_ls_number_reflns 3204
_refine_ls_number_restraints 190
_refine_ls_restrained_S_all 1.097
_refine_ls_R_factor_all 0.0674
_refine_ls_R_factor_gt 0.0628
_refine_ls_shift/su_max 0.000
_refine_ls_shift/su_mean 0.000
_refine_ls_structure_factor_coef Fsqd
_refine_ls_weighting_details 'calc w=1/[\s^2^(Fo^2^)+(0.1224P)^2^+11.5902P] where P=(Fo^2^+2Fc^2^)/3'
_refine_ls_weighting_scheme calc
_refine_ls_wR_factor_gt 0.1790
_refine_ls_wR_factor_ref 0.1851
_reflns_number_gt 2952
_reflns_number_total 3204
_reflns_threshold_expression >2sigma(I)
_cod_data_source_file c0dt00390e.txt
_cod_data_source_block 4
_cod_depositor_comments
;
The following automatic conversions were performed:

'_exptl_absorpt_correction_type' value 'Multi-scan' changed to
'multi-scan' according to
/home/saulius/struct/CIF-dictionaries/cif_core.dic dictionary named
'cif_core.dic' version 2.4.2 from 2011-04-26.

Automatic conversion script
Id: cif_fix_values 1891 2012-01-12 08:04:46Z andrius 
;
_cod_original_sg_symbol_H-M P4/m
_cod_database_code 7026398

loop_
_symmetry_equiv_pos_as_xyz
'x, y, z'
'-x, -y, z'
'-y, x, z'
'y, -x, z'
'-x, -y, -z'
'x, y, -z'
'y, -x, -z'
'-y, x, -z'

loop_
_atom_site_label
_atom_site_type_symbol
_atom_site_fract_x
_atom_site_fract_y
_atom_site_fract_z
_atom_site_U_iso_or_equiv
_atom_site_adp_type
_atom_site_occupancy
_atom_site_symmetry_multiplicity
_atom_site_calc_flag
_atom_site_refinement_flags
_atom_site_disorder_group
Cd1 Cd 0.07081(3) -0.34248(3) 0.0000 0.0318(3) Uani 1 2 d S .
Ca1 Ca 0.0000 -0.5000 0.0000 0.0273(5) Uani 1 4 d S .
O1 O 0.3959(3) -0.0481(3) 0.0000 0.0588(18) Uani 1 2 d S .
O2 O 0.2869(3) -0.0329(3) 0.0000 0.0476(15) Uani 1 2 d S .
O3 O 0.1874(3) -0.3398(3) 0.0000 0.0548(16) Uani 1 2 d S .
O4 O 0.1387(3) -0.2419(3) 0.0000 0.0614(19) Uani 1 2 d S .
O5 O 0.0737(2) -0.4463(2) 0.1440(4) 0.0504(11) Uani 1 1 d . .
O6 O 0.0699(2) -0.3474(2) 0.2419(5) 0.0547(13) Uani 1 1 d . .
N1 N 0.329(2) -0.7647(17) 0.5000 0.29(3) Uani 1 2 d SD .
H1A H 0.3612 -0.7899 0.5393 0.348 Uiso 0.50 1 d PR .
H1B H 0.3265 -0.7246 0.5420 0.348 Uiso 0.50 1 d PR .
C1 C 0.3374(4) -0.0710(4) 0.0000 0.0400(18) Uani 1 2 d SU .
C2 C 0.1904(4) -0.2775(5) 0.0000 0.046(2) Uani 1 2 d SU .
C3 C 0.0752(3) -0.4102(3) 0.2489(6) 0.0425(13) Uani 1 1 d U .
C4 C 0.3291(4) -0.1459(4) 0.0000 0.0389(16) Uani 1 2 d SU .
C5 C 0.2641(4) -0.1746(4) 0.0000 0.0408(17) Uani 1 2 d SU .
H5 H 0.2258 -0.1474 0.0000 0.049 Uiso 1 2 calc SR .
C6 C 0.2586(4) -0.2442(4) 0.0000 0.0436(18) Uani 1 2 d SU .
C7 C 0.3170(4) -0.2835(4) 0.0000 0.049(2) Uani 1 2 d SU .
H7 H 0.3130 -0.3303 0.0000 0.058 Uiso 1 2 calc SR .
C8 C 0.3801(4) -0.2555(4) 0.0000 0.0550(19) Uani 1 2 d SDU .
C9 C 0.3856(4) -0.1864(4) 0.0000 0.0449(18) Uani 1 2 d SU .
H9 H 0.4281 -0.1666 0.0000 0.054 Uiso 1 2 calc SR .
C10 C 0.4454(5) -0.3009(5) 0.0000 0.071(2) Uani 0.50 2 d SPDU 1
C10' C 0.4454(5) -0.3009(5) 0.0000 0.071(2) Uani 0.50 2 d SPU 2
C11 C 0.4867(9) -0.2822(10) -0.1255(16) 0.101(5) Uani 0.50 1 d PDU 1
H11A H 0.5269 -0.3091 -0.1285 0.151 Uiso 0.50 1 calc PR 1
H11B H 0.4987 -0.2353 -0.1217 0.151 Uiso 0.50 1 calc PR 1
H11C H 0.4602 -0.2905 -0.2045 0.151 Uiso 0.50 1 calc PR 1
C12 C 0.4255(12) -0.3723(7) 0.0000 0.088(5) Uani 0.50 2 d SPDU 1
H12A H 0.4651 -0.4002 0.0000 0.132 Uiso 0.50 2 calc SPR 1
H12B H 0.3991 -0.3817 -0.0787 0.132 Uiso 0.25 1 calc PR 1
H12C H 0.3991 -0.3817 0.0787 0.132 Uiso 0.25 1 calc PR 1
C11' C 0.5048(8) -0.2558(12) 0.0000 0.093(5) Uani 0.50 2 d SPDU 2
H11D H 0.5452 -0.2824 0.0000 0.140 Uiso 0.50 2 calc SPR 2
H11E H 0.5038 -0.2279 0.0787 0.140 Uiso 0.25 1 calc PR 2
H11F H 0.5038 -0.2279 -0.0787 0.140 Uiso 0.25 1 calc PR 2
C12' C 0.4470(10) -0.3454(9) -0.1290(17) 0.108(5) Uani 0.50 1 d PDU 2
H12D H 0.4868 -0.3730 -0.1284 0.162 Uiso 0.50 1 calc PR 2
H12E H 0.4474 -0.3170 -0.2070 0.162 Uiso 0.50 1 calc PR 2
H12F H 0.4077 -0.3738 -0.1311 0.162 Uiso 0.50 1 calc PR 2
C13 C 0.0776(4) -0.4103(4) 0.5000 0.0411(18) Uani 1 2 d SU .
H13 H 0.0661 -0.3648 0.5000 0.049 Uiso 1 2 calc SR .
C14 C 0.0861(3) -0.4442(3) 0.3794(6) 0.0412(12) Uani 1 1 d U .
C15 C 0.1049(3) -0.5120(3) 0.3806(6) 0.0453(14) Uani 1 1 d U .
H15 H 0.1105 -0.5343 0.2992 0.054 Uiso 1 1 calc R .
C16 C 0.1155(5) -0.5477(4) 0.5000 0.051(2) Uani 1 2 d SDU .
C17 C 0.1426(6) -0.6187(6) 0.5000 0.068(3) Uani 1 2 d SDU .
C18 C 0.2180(7) -0.6180(10) 0.5000 0.155(7) Uani 1 2 d SDU .
H18A H 0.2345 -0.6635 0.5000 0.233 Uiso 1 2 calc SR .
H18B H 0.2339 -0.5950 0.5787 0.233 Uiso 0.50 1 calc PR .
H18C H 0.2339 -0.5950 0.4213 0.233 Uiso 0.50 1 calc PR .
C19 C 0.1193(9) -0.6559(5) 0.6169(13) 0.145(5) Uani 1 1 d DU .
H19A H 0.1372 -0.7009 0.6146 0.217 Uiso 1 1 calc R .
H19B H 0.0709 -0.6579 0.6164 0.217 Uiso 1 1 calc R .
H19C H 0.1343 -0.6336 0.6971 0.217 Uiso 1 1 calc R .
C20 C 0.342(2) -0.7573(13) 0.357(3) 0.196(19) Uani 0.50 1 d PD .
H20A H 0.3847 -0.7347 0.3444 0.294 Uiso 0.50 1 calc PR .
H20B H 0.3070 -0.7313 0.3164 0.294 Uiso 0.50 1 calc PR .
H20C H 0.3442 -0.8011 0.3159 0.294 Uiso 0.50 1 calc PR .
C21 C 0.264(2) -0.7981(16) 0.5000 0.22(2) Uani 1 2 d SD .
H21A H 0.2505 -0.8064 0.5909 0.336 Uiso 0.50 1 calc PR .
H21B H 0.2679 -0.8401 0.4528 0.336 Uiso 0.50 1 calc PR .
H21C H 0.2317 -0.7699 0.4564 0.336 Uiso 0.50 1 calc PR .

loop_
_atom_site_aniso_label
_atom_site_aniso_U_11
_atom_site_aniso_U_22
_atom_site_aniso_U_33
_atom_site_aniso_U_23
_atom_site_aniso_U_13
_atom_site_aniso_U_12
Cd1 0.0290(4) 0.0300(4) 0.0364(4) 0.000 0.000 -0.00406(19)
Ca1 0.0297(10) 0.0229(10) 0.0294(11) 0.000 0.000 0.0015(8)
O1 0.036(3) 0.039(3) 0.101(6) 0.000 0.000 -0.013(3)
O2 0.040(3) 0.033(3) 0.070(4) 0.000 0.000 -0.006(3)
O3 0.045(3) 0.036(3) 0.084(5) 0.000 0.000 -0.012(3)
O4 0.034(3) 0.043(3) 0.108(6) 0.000 0.000 -0.006(3)
O5 0.057(3) 0.065(3) 0.029(2) -0.0071(19) -0.0060(18) -0.010(2)
O6 0.075(3) 0.055(3) 0.035(3) 0.0043(19) -0.007(2) -0.006(2)
N1 0.46(7) 0.20(3) 0.22(3) 0.000 0.000 0.25(4)
C1 0.035(4) 0.038(4) 0.047(4) 0.000 0.000 -0.010(3)
C2 0.038(4) 0.047(5) 0.053(5) 0.000 0.000 -0.009(4)
C3 0.041(3) 0.054(4) 0.033(3) 0.003(3) 0.000(2) -0.010(2)
C4 0.030(3) 0.034(3) 0.053(4) 0.000 0.000 -0.011(3)
C5 0.029(3) 0.038(4) 0.055(4) 0.000 0.000 -0.003(3)
C6 0.032(4) 0.035(4) 0.064(4) 0.000 0.000 -0.009(3)
C7 0.036(4) 0.034(4) 0.077(5) 0.000 0.000 -0.004(3)
C8 0.035(4) 0.041(4) 0.088(5) 0.000 0.000 0.003(3)
C9 0.028(4) 0.039(4) 0.068(5) 0.000 0.000 -0.009(3)
C10 0.038(4) 0.051(4) 0.124(6) 0.000 0.000 0.016(3)
C10' 0.038(4) 0.051(4) 0.124(6) 0.000 0.000 0.016(3)
C11 0.070(8) 0.076(8) 0.156(11) -0.003(8) 0.023(8) 0.026(7)
C12 0.062(10) 0.052(9) 0.150(13) 0.000 0.000 0.023(8)
C11' 0.045(9) 0.076(11) 0.159(13) 0.000 0.000 0.010(9)
C12' 0.073(8) 0.089(9) 0.162(11) -0.016(9) 0.005(9) 0.028(8)
C13 0.047(4) 0.039(4) 0.038(4) 0.000 0.000 -0.007(3)
C14 0.043(3) 0.050(3) 0.030(3) -0.001(2) -0.002(2) -0.007(2)
C15 0.053(3) 0.052(3) 0.031(3) -0.002(2) -0.002(2) -0.002(3)
C16 0.058(5) 0.050(4) 0.045(4) 0.000 0.000 0.000(4)
C17 0.086(6) 0.057(5) 0.061(5) 0.000 0.000 0.016(5)
C18 0.139(13) 0.111(11) 0.216(18) 0.000 0.000 0.033(11)
C19 0.248(14) 0.066(6) 0.120(9) 0.016(6) 0.045(10) 0.036(8)
C20 0.22(4) 0.065(15) 0.31(6) -0.01(2) 0.04(4) 0.077(19)
C21 0.26(4) 0.099(18) 0.32(5) 0.000 0.000 0.09(2)

loop_
_atom_type_symbol
_atom_type_description
_atom_type_scat_dispersion_real
_atom_type_scat_dispersion_imag
_atom_type_scat_source
C C 0.0033 0.0016 'International Tables Vol C Tables 4.2.6.8 and 6.1.1.4'
H H 0.0000 0.0000 'International Tables Vol C Tables 4.2.6.8 and 6.1.1.4'
N N 0.0061 0.0033 'International Tables Vol C Tables 4.2.6.8 and 6.1.1.4'
O O 0.0106 0.0060 'International Tables Vol C Tables 4.2.6.8 and 6.1.1.4'
Ca Ca 0.2262 0.3064 'International Tables Vol C Tables 4.2.6.8 and 6.1.1.4'
Cd Cd -0.8075 1.2024 'International Tables Vol C Tables 4.2.6.8 and 6.1.1.4'

loop_
_geom_angle_atom_site_label_1
_geom_angle_atom_site_label_2
_geom_angle_atom_site_label_3
_geom_angle
_geom_angle_site_symmetry_1
_geom_angle_site_symmetry_3
O3 Cd1 O2 150.5(2) . 7
O3 Cd1 O4 54.7(2) . .
O2 Cd1 O4 95.8(2) 7 .
O3 Cd1 O6 90.49(11) . 6
O2 Cd1 O6 90.71(11) 7 6
O4 Cd1 O6 92.17(11) . 6
O3 Cd1 O6 90.49(11) . .
O2 Cd1 O6 90.71(11) 7 .
O4 Cd1 O6 92.17(11) . .
O6 Cd1 O6 175.3(2) 6 .
O3 Cd1 O5 89.78(16) . 6
O2 Cd1 O5 114.05(16) 7 6
O4 Cd1 O5 131.85(14) . 6
O6 Cd1 O5 52.84(15) 6 6
O6 Cd1 O5 122.54(14) . 6
O3 Cd1 O5 89.78(16) . .
O2 Cd1 O5 114.05(16) 7 .
O4 Cd1 O5 131.85(14) . .
O6 Cd1 O5 122.54(14) 6 .
O6 Cd1 O5 52.84(15) . .
O5 Cd1 O5 69.70(19) 6 .
O3 Cd1 O1 157.15(19) . 7
O2 Cd1 O1 52.4(2) 7 7
O4 Cd1 O1 148.2(2) . 7
O6 Cd1 O1 88.65(11) 6 7
O6 Cd1 O1 88.65(11) . 7
O5 Cd1 O1 71.63(14) 6 7
O5 Cd1 O1 71.63(14) . 7
O3 Cd1 C2 27.2(2) . .
O2 Cd1 C2 123.3(2) 7 .
O4 Cd1 C2 27.5(2) . .
O6 Cd1 C2 91.49(11) 6 .
O6 Cd1 C2 91.49(11) . .
O5 Cd1 C2 111.82(19) 6 .
O5 Cd1 C2 111.82(19) . .
O1 Cd1 C2 175.7(2) 7 .
O3 Cd1 Ca1 115.54(15) . .
O2 Cd1 Ca1 93.97(15) 7 .
O4 Cd1 Ca1 170.19(15) . .
O6 Cd1 Ca1 87.70(11) 6 .
O6 Cd1 Ca1 87.70(11) . .
O5 Cd1 Ca1 42.37(9) 6 .
O5 Cd1 Ca1 42.37(9) . .
O1 Cd1 Ca1 41.62(13) 7 .
C2 Cd1 Ca1 142.7(2) . .
O1 Ca1 O1 180.0 3_545 7
O1 Ca1 O5 81.19(17) 3_545 5_545
O1 Ca1 O5 98.81(17) 7 5_545
O1 Ca1 O5 98.81(17) 3_545 .
O1 Ca1 O5 81.19(17) 7 .
O5 Ca1 O5 180.0 5_545 .
O1 Ca1 O5 81.19(17) 3_545 2_545
O1 Ca1 O5 98.81(17) 7 2_545
O5 Ca1 O5 76.8(2) 5_545 2_545
O5 Ca1 O5 103.2(2) . 2_545
O1 Ca1 O5 98.81(17) 3_545 6
O1 Ca1 O5 81.19(17) 7 6
O5 Ca1 O5 103.2(2) 5_545 6
O5 Ca1 O5 76.8(2) . 6
O5 Ca1 O5 180.0 2_545 6
O1 Ca1 Cd1 49.01(16) 3_545 5_545
O1 Ca1 Cd1 130.99(16) 7 5_545
O5 Ca1 Cd1 47.12(11) 5_545 5_545
O5 Ca1 Cd1 132.88(11) . 5_545
O5 Ca1 Cd1 47.12(11) 2_545 5_545
O5 Ca1 Cd1 132.88(11) 6 5_545
O1 Ca1 Cd1 130.99(16) 3_545 .
O1 Ca1 Cd1 49.01(16) 7 .
O5 Ca1 Cd1 132.88(11) 5_545 .
O5 Ca1 Cd1 47.12(11) . .
O5 Ca1 Cd1 132.88(11) 2_545 .
O5 Ca1 Cd1 47.12(11) 6 .
Cd1 Ca1 Cd1 180.0 5_545 .
C1 O1 Ca1 176.5(6) . 3
C1 O1 Cd1 87.2(5) . 3
Ca1 O1 Cd1 89.37(19) 3 3
C1 O2 Cd1 98.9(5) . 3
C2 O3 Cd1 94.1(5) . .
C2 O4 Cd1 89.5(5) . .
C3 O5 Ca1 142.0(4) . .
C3 O5 Cd1 90.5(4) . .
Ca1 O5 Cd1 90.51(14) . .
C3 O6 Cd1 95.4(4) . .
C21 N1 C20 102(3) . 6_556
C21 N1 C20 102(3) . .
C20 N1 C20 156(5) 6_556 .
C21 N1 H1A 112.0 . .
C20 N1 H1A 60.2 6_556 .
C20 N1 H1A 110.7 . .
C21 N1 H1B 110.8 . .
C20 N1 H1B 57.8 6_556 .
C20 N1 H1B 112.1 . .
H1A N1 H1B 109.3 . .
O1 C1 O2 121.6(8) . .
O1 C1 C4 117.7(8) . .
O2 C1 C4 120.7(7) . .
O3 C2 O4 121.7(8) . .
O3 C2 C6 118.7(8) . .
O4 C2 C6 119.5(8) . .
O3 C2 Cd1 58.7(5) . .
O4 C2 Cd1 63.0(4) . .
C6 C2 Cd1 177.5(6) . .
O6 C3 O5 120.9(6) . .
O6 C3 C14 120.9(6) . .
O5 C3 C14 118.1(5) . .
C9 C4 C5 120.5(7) . .
C9 C4 C1 119.3(7) . .
C5 C4 C1 120.2(7) . .
C6 C5 C4 118.3(8) . .
C6 C5 H5 120.8 . .
C4 C5 H5 120.8 . .
C5 C6 C7 119.4(7) . .
C5 C6 C2 120.5(8) . .
C7 C6 C2 120.1(7) . .
C8 C7 C6 122.1(8) . .
C8 C7 H7 119.0 . .
C6 C7 H7 119.0 . .
C7 C8 C9 118.5(8) . .
C7 C8 C10 121.2(8) . .
C9 C8 C10 120.3(8) . .
C8 C9 C4 121.1(7) . .
C8 C9 H9 119.5 . .
C4 C9 H9 119.5 . .
C12 C10 C11 112.0(9) . 6
C12 C10 C11 112.0(9) . .
C11 C10 C11 108.6(15) 6 .
C12 C10 C8 109.2(10) . .
C11 C10 C8 107.4(8) 6 .
C11 C10 C8 107.4(8) . .
C10 C11 H11A 109.5 . .
C10 C11 H11B 109.5 . .
H11A C11 H11B 109.5 . .
C10 C11 H11C 109.5 . .
H11A C11 H11C 109.5 . .
H11B C11 H11C 109.5 . .
C10 C12 H12A 109.5 . .
C10 C12 H12B 109.5 . .
H12A C12 H12B 109.5 . .
C10 C12 H12C 109.5 . .
H12A C12 H12C 109.5 . .
H12B C12 H12C 109.5 . .
H11D C11' H11E 109.5 . .
H11D C11' H11F 109.5 . .
H11E C11' H11F 109.5 . .
H12D C12' H12E 109.5 . .
H12D C12' H12F 109.5 . .
H12E C12' H12F 109.5 . .
C14 C13 C14 120.0(8) . 6_556
C14 C13 H13 120.0 . .
C14 C13 H13 120.0 6_556 .
C13 C14 C15 119.5(6) . .
C13 C14 C3 121.5(6) . .
C15 C14 C3 119.0(5) . .
C14 C15 C16 122.3(6) . .
C14 C15 H15 118.9 . .
C16 C15 H15 118.9 . .
C15 C16 C15 116.4(8) . 6_556
C15 C16 C17 121.7(4) . .
C15 C16 C17 121.7(4) 6_556 .
C19 C17 C19 106.4(14) 6_556 .
C19 C17 C18 108.8(9) 6_556 .
C19 C17 C18 108.8(9) . .
C19 C17 C16 111.2(7) 6_556 .
C19 C17 C16 111.2(7) . .
C18 C17 C16 110.3(11) . .
C17 C18 H18A 109.5 . .
C17 C18 H18B 109.5 . .
H18A C18 H18B 109.5 . .
C17 C18 H18C 109.5 . .
H18A C18 H18C 109.5 . .
H18B C18 H18C 109.5 . .
C17 C19 H19A 109.5 . .
C17 C19 H19B 109.5 . .
H19A C19 H19B 109.5 . .
C17 C19 H19C 109.5 . .
H19A C19 H19C 109.5 . .
H19B C19 H19C 109.5 . .
N1 C20 H20A 109.5 . .
N1 C20 H20B 109.5 . .
H20A C20 H20B 109.5 . .
N1 C20 H20C 109.5 . .
H20A C20 H20C 109.5 . .
H20B C20 H20C 109.5 . .
N1 C21 H21A 109.5 . .
N1 C21 H21B 109.5 . .
H21A C21 H21B 109.5 . .
N1 C21 H21C 109.5 . .
H21A C21 H21C 109.5 . .
H21B C21 H21C 109.5 . .

loop_
_geom_bond_atom_site_label_1
_geom_bond_atom_site_label_2
_geom_bond_distance
_geom_bond_site_symmetry_2
Cd1 O3 2.312(6) .
Cd1 O2 2.331(6) 7
Cd1 O4 2.404(6) .
Cd1 O6 2.412(5) 6
Cd1 O6 2.412(5) .
Cd1 O5 2.509(5) 6
Cd1 O5 2.509(5) .
Cd1 O1 2.584(6) 7
Cd1 C2 2.698(8) .
Cd1 Ca1 3.4235(5) .
Ca1 O1 2.274(6) 3_545
Ca1 O1 2.274(6) 7
Ca1 O5 2.307(4) 5_545
Ca1 O5 2.307(4) .
Ca1 O5 2.307(4) 2_545
Ca1 O5 2.307(4) 6
Ca1 Cd1 3.4235(5) 5_545
O1 C1 1.245(10) .
O1 Ca1 2.274(6) 3
O1 Cd1 2.584(6) 3
O2 C1 1.253(10) .
O2 Cd1 2.331(6) 3
O3 C2 1.236(11) .
O4 C2 1.244(11) .
O5 C3 1.266(7) .
O6 C3 1.252(8) .
N1 C21 1.44(2) .
N1 C20 1.46(2) 6_556
N1 C20 1.46(2) .
N1 H1A 0.8999 .
N1 H1B 0.9000 .
C1 C4 1.494(11) .
C2 C6 1.504(11) .
C3 C14 1.480(8) .
C4 C9 1.379(12) .
C4 C5 1.408(11) .
C5 C6 1.385(12) .
C5 H5 0.9300 .
C6 C7 1.396(12) .
C7 C8 1.368(12) .
C7 H7 0.9300 .
C8 C9 1.374(12) .
C8 C10 1.577(12) .
C9 H9 0.9300 .
C10 C12 1.470(16) .
C10 C11 1.539(15) 6
C10 C11 1.539(15) .
C11 H11A 0.9600 .
C11 H11B 0.9600 .
C11 H11C 0.9600 .
C12 H12A 0.9600 .
C12 H12B 0.9600 .
C12 H12C 0.9600 .
C11' H11D 0.9600 .
C11' H11E 0.9600 .
C11' H11F 0.9600 .
C12' H12D 0.9600 .
C12' H12E 0.9600 .
C12' H12F 0.9600 .
C13 C14 1.387(7) .
C13 C14 1.387(7) 6_556
C13 H13 0.9300 .
C14 C15 1.395(9) .
C15 C16 1.400(8) .
C15 H15 0.9300 .
C16 C15 1.400(8) 6_556
C16 C17 1.506(14) .
C17 C19 1.454(11) 6_556
C17 C19 1.454(11) .
C17 C18 1.495(15) .
C18 H18A 0.9600 .
C18 H18B 0.9600 .
C18 H18C 0.9600 .
C19 H19A 0.9600 .
C19 H19B 0.9600 .
C19 H19C 0.9600 .
C20 H20A 0.9600 .
C20 H20B 0.9600 .
C20 H20C 0.9600 .
C21 H21A 0.9600 .
C21 H21B 0.9600 .
C21 H21C 0.9600 .
